data_4111045
loop_
_publ_author_name
'Igor Larrosa'
'Marianne I. Da Silva'
'Patricio M. G\'omez'
'Peter Hannen'
'Eunjung Ko'
'Steven R. Lenger'
'Simon R. Linke'
'Andrew J. P. White'
'Donna Wilton'
'Anthony G. M. Barrett'

_publ_section_title
;
 Highly Convergent Three Component Benzyne Coupling: The Total Synthesis
 of ent-Clavilactone B
;
_journal_name_full 'Journal of the American Chemical Society'
_journal_page_first 14042
_journal_page_last 14043
_journal_paper_doi 10.1021/ja0662671
_journal_volume 128
_journal_year 2006
_chemical_formula_sum 'C36 H46 O5 Si'
_chemical_formula_weight 586.82
_chemical_name_systematic
; 
 ? 
;
_space_group_IT_number 2
_symmetry_cell_setting triclinic
_symmetry_space_group_name_Hall '-P 1'
_symmetry_space_group_name_H-M 'P -1'
_atom_sites_solution_hydrogens geom
_atom_sites_solution_primary direct
_atom_sites_solution_secondary difmap
_audit_creation_method SHELXL-97
_cell_angle_alpha 88.852(18)
_cell_angle_beta 72.68(2)
_cell_angle_gamma 72.912(15)
_cell_formula_units_Z 2
_cell_length_a 9.5415(18)
_cell_length_b 13.767(2)
_cell_length_c 14.084(4)
_cell_measurement_reflns_used 31245
_cell_measurement_temperature 173(2)
_cell_measurement_theta_max 70.7553
_cell_measurement_theta_min 3.2942
_cell_volume 1683.6(7)
_computing_cell_refinement 'CrysAlis RED, Oxford Diffraction Ltd'
_computing_data_collection 'CrysAlis CCD, Oxford Diffraction Ltd'
_computing_data_reduction 'CrysAlis RED, Oxford Diffraction Ltd'
_computing_molecular_graphics 'Bruker SHELXTL'
_computing_publication_material 'Bruker SHELXTL'
_computing_structure_refinement 'SHELXL-97 (Sheldrick, 1997)'
_computing_structure_solution 'SHELXS-97 (Sheldrick, 1990)'
_diffrn_ambient_temperature 173(2)
_diffrn_detector_area_resol_mean 8.2556
_diffrn_measured_fraction_theta_full 0.990
_diffrn_measured_fraction_theta_max 0.990
_diffrn_measurement_device_type 'OD Xcalibur PX Ultra'
_diffrn_measurement_method 'phi and omega scans'
_diffrn_radiation_monochromator graphite
_diffrn_radiation_source 'Enhance Ultra (Cu) X-ray Source'
_diffrn_radiation_type CuK\a
_diffrn_radiation_wavelength 1.54248
_diffrn_reflns_av_R_equivalents 0.0180
_diffrn_reflns_av_sigmaI/netI 0.0096
_diffrn_reflns_limit_h_max 11
_diffrn_reflns_limit_h_min -11
_diffrn_reflns_limit_k_max 15
_diffrn_reflns_limit_k_min -16
_diffrn_reflns_limit_l_max 17
_diffrn_reflns_limit_l_min -17
_diffrn_reflns_number 41312
_diffrn_reflns_theta_full 70.98
_diffrn_reflns_theta_max 70.98
_diffrn_reflns_theta_min 3.30
_exptl_absorpt_coefficient_mu 0.921
_exptl_absorpt_correction_T_max 1.02640
_exptl_absorpt_correction_T_min 0.98197
_exptl_absorpt_correction_type multi-scan
_exptl_absorpt_process_details
; 
CrysAlis RED, Oxford Diffraction Ltd., 
Version 1.171.29.9 (release 23-03-2006 CrysAlis171 .NET) 
(compiled Mar 23 2006,23:39:28) 
empirical absorption correction using spherical harmonics, 
implemented in SCALE3 ABSPACK scaling algorithm. 
;
_exptl_crystal_colour Colourless
_exptl_crystal_density_diffrn 1.158
_exptl_crystal_description 'blocky needles'
_exptl_crystal_F_000 632
_exptl_crystal_size_max 0.19
_exptl_crystal_size_mid 0.17
_exptl_crystal_size_min 0.13
_refine_diff_density_max 0.434
_refine_diff_density_min -0.300
_refine_diff_density_rms 0.042
_refine_ls_extinction_method none
_refine_ls_goodness_of_fit_ref 1.138
_refine_ls_hydrogen_treatment mixed
_refine_ls_matrix_type full
_refine_ls_number_parameters 386
_refine_ls_number_reflns 6442
_refine_ls_number_restraints 1
_refine_ls_restrained_S_all 1.138
_refine_ls_R_factor_all 0.0462
_refine_ls_R_factor_gt 0.0451
_refine_ls_shift/su_max 0.000
_refine_ls_shift/su_mean 0.000
_refine_ls_structure_factor_coef Fsqd
_refine_ls_weighting_details 'calc w=1/[\s^2^(Fo^2^)+(0.0496P)^2^+0.6259P] where P=(Fo^2^+2Fc^2^)/3'
_refine_ls_weighting_scheme calc
_refine_ls_wR_factor_gt 0.1131
_refine_ls_wR_factor_ref 0.1138
_reflns_number_gt 6291
_reflns_number_total 6442
_reflns_threshold_expression >2sigma(I)
_cod_data_source_file ja0662671si20060829_072753_1.cif
_cod_data_source_block Compound_18b
_cod_original_cell_volume 1683.6(6)
_cod_database_code 4111045

loop_
_symmetry_equiv_pos_as_xyz
'x, y, z'
'-x, -y, -z'

loop_
_atom_site_label
_atom_site_type_symbol
_atom_site_fract_x
_atom_site_fract_y
_atom_site_fract_z
_atom_site_U_iso_or_equiv
_atom_site_adp_type
_atom_site_occupancy
_atom_site_symmetry_multiplicity
_atom_site_calc_flag
_atom_site_refinement_flags
C1 C 0.73852(18) 0.91168(11) -0.03525(11) 0.0320(3) Uani 1 1 d .
H1A H 0.6836 0.9467 0.0329 0.038 Uiso 1 1 calc R
C2 C 0.67906(16) 0.82340(11) -0.04510(11) 0.0306(3) Uani 1 1 d .
H2A H 0.7216 0.7866 -0.1128 0.037 Uiso 1 1 calc R
O3 O 0.51441(12) 0.84185(8) 0.00069(8) 0.0367(2) Uani 1 1 d .
C4 C 0.62281(16) 0.76251(11) 0.03630(11) 0.0302(3) Uani 1 1 d .
C5 C 0.62099(19) 0.65694(12) 0.01100(12) 0.0378(3) Uani 1 1 d .
H5A H 0.6240 0.6515 -0.0596 0.045 Uiso 1 1 calc R
H5B H 0.5230 0.6472 0.0527 0.045 Uiso 1 1 calc R
C6 C 0.7549(2) 0.57168(13) 0.02673(14) 0.0493(4) Uani 1 1 d .
H6A H 0.8533 0.5822 -0.0132 0.059 Uiso 1 1 calc R
H6B H 0.7499 0.5748 0.0979 0.059 Uiso 1 1 calc R
C7 C 0.7520(3) 0.46866(15) -0.00273(18) 0.0718(7) Uani 1 1 d .
H7A H 0.6669 0.4480 0.0359 0.086 Uiso 1 1 calc R
C8 C 0.8479(4) 0.40635(19) -0.0720(2) 0.1002(11) Uani 1 1 d .
H8A H 0.9355 0.4226 -0.1133 0.120 Uiso 1 1 calc R
H8B H 0.8330 0.3428 -0.0833 0.120 Uiso 1 1 calc R
O9 O 0.70109(13) 0.98182(8) -0.10749(8) 0.0390(3) Uani 1 1 d D
H9 H 0.6289(18) 1.0379(10) -0.0731(14) 0.061(6) Uiso 1 1 d D
C10 C 0.91094(18) 0.87783(11) -0.04962(12) 0.0332(3) Uani 1 1 d .
C11 C 0.9594(2) 0.88548(12) 0.03430(13) 0.0405(4) Uani 1 1 d .
C12 C 1.1146(2) 0.86205(14) 0.02461(16) 0.0523(5) Uani 1 1 d .
H12A H 1.1463 0.8673 0.0817 0.063 Uiso 1 1 calc R
C13 C 1.2236(2) 0.83102(14) -0.06759(17) 0.0544(5) Uani 1 1 d .
H13A H 1.3299 0.8161 -0.0740 0.065 Uiso 1 1 calc R
C14 C 1.1782(2) 0.82162(13) -0.15038(15) 0.0457(4) Uani 1 1 d .
C15 C 1.02135(18) 0.84298(11) -0.14215(12) 0.0355(3) Uani 1 1 d .
O16 O 0.84409(16) 0.91870(10) 0.12324(9) 0.0498(3) Uani 1 1 d .
C17 C 0.8888(3) 0.92092(17) 0.21122(15) 0.0650(6) Uani 1 1 d .
H17A H 0.9469 0.8520 0.2212 0.097 Uiso 1 1 calc R
H17B H 0.7966 0.9463 0.2689 0.097 Uiso 1 1 calc R
H17C H 0.9533 0.9660 0.2039 0.097 Uiso 1 1 calc R
O18 O 1.27916(14) 0.79261(11) -0.24513(12) 0.0614(4) Uani 1 1 d .
C19 C 1.4382(3) 0.7767(3) -0.2585(3) 0.0939(9) Uani 1 1 d .
H19A H 1.4523 0.8387 -0.2351 0.141 Uiso 1 1 calc R
H19B H 1.4962 0.7605 -0.3294 0.141 Uiso 1 1 calc R
H19C H 1.4757 0.7201 -0.2203 0.141 Uiso 1 1 calc R
C20 C 0.98045(18) 0.82432(12) -0.23443(12) 0.0363(3) Uani 1 1 d .
H20A H 1.0511 0.8449 -0.2926 0.044 Uiso 1 1 calc R
H20B H 0.8747 0.8685 -0.2274 0.044 Uiso 1 1 calc R
C21 C 0.98849(18) 0.71498(12) -0.25556(12) 0.0386(3) Uani 1 1 d .
C22 C 1.0440(3) 0.63790(14) -0.20567(16) 0.0585(5) Uani 1 1 d .
H22A H 1.0451 0.5710 -0.2222 0.070 Uiso 1 1 calc R
H22B H 1.0826 0.6496 -0.1535 0.070 Uiso 1 1 calc R
C23 C 0.9272(3) 0.70002(17) -0.33746(17) 0.0628(5) Uani 1 1 d .
H23A H 0.9375 0.6277 -0.3472 0.094 Uiso 1 1 calc R
H23B H 0.9853 0.7225 -0.3991 0.094 Uiso 1 1 calc R
H23C H 0.8183 0.7400 -0.3203 0.094 Uiso 1 1 calc R
C24 C 0.62476(17) 0.78458(12) 0.14003(11) 0.0333(3) Uani 1 1 d .
H24A H 0.7278 0.7498 0.1466 0.040 Uiso 1 1 calc R
H24B H 0.6021 0.8588 0.1535 0.040 Uiso 1 1 calc R
O25 O 0.51139(12) 0.74895(9) 0.20942(8) 0.0387(3) Uani 1 1 d .
Si26 Si 0.46475(4) 0.76199(3) 0.33183(3) 0.03173(11) Uani 1 1 d .
C27 C 0.38758(17) 0.65271(12) 0.37201(12) 0.0373(3) Uani 1 1 d .
C28 C 0.3666(2) 0.59088(13) 0.30337(14) 0.0468(4) Uani 1 1 d .
H28A H 0.3880 0.6063 0.2355 0.056 Uiso 1 1 calc R
C29 C 0.3150(2) 0.50715(15) 0.33236(17) 0.0566(5) Uani 1 1 d .
H29A H 0.3018 0.4660 0.2843 0.068 Uiso 1 1 calc R
C30 C 0.2828(2) 0.48368(15) 0.43045(18) 0.0581(5) Uani 1 1 d .
H30A H 0.2477 0.4264 0.4502 0.070 Uiso 1 1 calc R
C31 C 0.3018(2) 0.54373(16) 0.49978(16) 0.0566(5) Uani 1 1 d .
H31A H 0.2791 0.5280 0.5676 0.068 Uiso 1 1 calc R
C32 C 0.3539(2) 0.62695(14) 0.47123(14) 0.0466(4) Uani 1 1 d .
H32A H 0.3671 0.6673 0.5199 0.056 Uiso 1 1 calc R
C33 C 0.64610(17) 0.74274(11) 0.36644(11) 0.0327(3) Uani 1 1 d .
C34 C 0.6729(2) 0.80687(13) 0.42978(12) 0.0429(4) Uani 1 1 d .
H34A H 0.5926 0.8665 0.4616 0.052 Uiso 1 1 calc R
C35 C 0.8140(2) 0.78576(13) 0.44767(13) 0.0469(4) Uani 1 1 d .
H35A H 0.8288 0.8310 0.4912 0.056 Uiso 1 1 calc R
C36 C 0.9323(2) 0.69991(13) 0.40299(12) 0.0407(4) Uani 1 1 d .
H36A H 1.0288 0.6858 0.4153 0.049 Uiso 1 1 calc R
C37 C 0.90956(19) 0.63465(13) 0.34029(13) 0.0407(4) Uani 1 1 d .
H37A H 0.9905 0.5750 0.3092 0.049 Uiso 1 1 calc R
C38 C 0.76889(18) 0.65571(12) 0.32234(12) 0.0358(3) Uani 1 1 d .
H38A H 0.7552 0.6098 0.2789 0.043 Uiso 1 1 calc R
C39 C 0.31398(19) 0.88940(13) 0.37941(12) 0.0413(4) Uani 1 1 d .
C40 C 0.1824(2) 0.89558(15) 0.33494(17) 0.0576(5) Uani 1 1 d .
H40A H 0.1017 0.9608 0.3577 0.086 Uiso 1 1 calc R
H40B H 0.1392 0.8396 0.3568 0.086 Uiso 1 1 calc R
H40C H 0.2226 0.8903 0.2620 0.086 Uiso 1 1 calc R
C41 C 0.2491(3) 0.89944(17) 0.49361(15) 0.0661(6) Uani 1 1 d .
H41A H 0.1718 0.9662 0.5154 0.099 Uiso 1 1 calc R
H41B H 0.3328 0.8930 0.5225 0.099 Uiso 1 1 calc R
H41C H 0.2013 0.8456 0.5159 0.099 Uiso 1 1 calc R
C42 C 0.3776(2) 0.97863(12) 0.34357(14) 0.0461(4) Uani 1 1 d .
H42A H 0.2967 1.0432 0.3694 0.069 Uiso 1 1 calc R
H42B H 0.4114 0.9750 0.2705 0.069 Uiso 1 1 calc R
H42C H 0.4651 0.9746 0.3679 0.069 Uiso 1 1 calc R

loop_
_atom_site_aniso_label
_atom_site_aniso_U_11
_atom_site_aniso_U_22
_atom_site_aniso_U_33
_atom_site_aniso_U_23
_atom_site_aniso_U_13
_atom_site_aniso_U_12
C1 0.0422(8) 0.0264(7) 0.0293(7) 0.0051(5) -0.0159(6) -0.0082(6)
C2 0.0313(7) 0.0311(7) 0.0294(7) 0.0011(6) -0.0119(6) -0.0066(6)
O3 0.0308(5) 0.0384(6) 0.0410(6) 0.0034(5) -0.0156(5) -0.0058(4)
C4 0.0274(7) 0.0306(7) 0.0320(7) 0.0018(6) -0.0106(6) -0.0064(6)
C5 0.0426(8) 0.0359(8) 0.0374(8) 0.0012(6) -0.0119(7) -0.0160(7)
C6 0.0631(11) 0.0336(9) 0.0504(10) 0.0026(7) -0.0212(9) -0.0092(8)
C7 0.1092(19) 0.0360(10) 0.0696(14) 0.0075(10) -0.0288(13) -0.0199(11)
C8 0.166(3) 0.0438(13) 0.0758(17) -0.0024(12) -0.0272(19) -0.0197(16)
O9 0.0485(7) 0.0301(5) 0.0358(6) 0.0084(4) -0.0180(5) -0.0033(5)
C10 0.0443(8) 0.0240(7) 0.0404(8) 0.0090(6) -0.0229(7) -0.0139(6)
C11 0.0609(10) 0.0308(8) 0.0469(9) 0.0129(7) -0.0324(8) -0.0234(7)
C12 0.0711(13) 0.0416(9) 0.0725(13) 0.0183(9) -0.0526(11) -0.0288(9)
C13 0.0499(10) 0.0453(10) 0.0869(15) 0.0153(10) -0.0426(11) -0.0212(8)
C14 0.0412(9) 0.0362(9) 0.0657(11) 0.0091(8) -0.0235(8) -0.0138(7)
C15 0.0400(8) 0.0266(7) 0.0464(9) 0.0087(6) -0.0213(7) -0.0119(6)
O16 0.0771(9) 0.0531(7) 0.0387(6) 0.0110(5) -0.0332(6) -0.0332(7)
C17 0.1142(19) 0.0633(12) 0.0486(11) 0.0192(9) -0.0524(12) -0.0458(13)
O18 0.0350(7) 0.0679(9) 0.0781(10) 0.0055(7) -0.0143(6) -0.0136(6)
C19 0.0372(11) 0.115(2) 0.121(2) 0.0111(18) -0.0192(13) -0.0155(13)
C20 0.0361(8) 0.0360(8) 0.0359(8) 0.0062(6) -0.0123(6) -0.0085(6)
C21 0.0373(8) 0.0400(8) 0.0360(8) -0.0032(6) -0.0109(6) -0.0079(7)
C22 0.0835(14) 0.0350(9) 0.0644(12) 0.0005(8) -0.0389(11) -0.0120(9)
C23 0.0711(14) 0.0584(12) 0.0665(13) -0.0045(10) -0.0384(11) -0.0127(10)
C24 0.0339(7) 0.0368(8) 0.0301(7) 0.0042(6) -0.0080(6) -0.0137(6)
O25 0.0355(6) 0.0514(7) 0.0320(5) 0.0062(5) -0.0084(4) -0.0195(5)
Si26 0.0293(2) 0.0322(2) 0.0304(2) 0.00574(15) -0.00636(16) -0.00736(16)
C27 0.0284(7) 0.0348(8) 0.0450(9) 0.0092(7) -0.0088(6) -0.0067(6)
C28 0.0428(9) 0.0420(9) 0.0506(10) 0.0040(8) -0.0070(8) -0.0126(7)
C29 0.0514(11) 0.0422(10) 0.0738(14) 0.0011(9) -0.0123(10) -0.0171(8)
C30 0.0479(10) 0.0401(10) 0.0834(15) 0.0194(10) -0.0126(10) -0.0173(8)
C31 0.0511(10) 0.0554(11) 0.0639(12) 0.0301(10) -0.0168(9) -0.0193(9)
C32 0.0445(9) 0.0476(10) 0.0492(10) 0.0180(8) -0.0155(8) -0.0158(8)
C33 0.0355(7) 0.0322(7) 0.0292(7) 0.0058(6) -0.0090(6) -0.0098(6)
C34 0.0481(9) 0.0382(8) 0.0381(8) -0.0041(7) -0.0161(7) -0.0029(7)
C35 0.0599(11) 0.0417(9) 0.0457(9) -0.0024(7) -0.0277(8) -0.0128(8)
C36 0.0424(9) 0.0431(9) 0.0428(9) 0.0088(7) -0.0200(7) -0.0152(7)
C37 0.0381(8) 0.0368(8) 0.0447(9) 0.0003(7) -0.0145(7) -0.0052(7)
C38 0.0372(8) 0.0314(7) 0.0397(8) 0.0001(6) -0.0143(7) -0.0087(6)
C39 0.0359(8) 0.0373(8) 0.0397(9) 0.0080(7) -0.0043(7) -0.0026(6)
C40 0.0354(9) 0.0502(11) 0.0818(14) 0.0177(10) -0.0175(9) -0.0060(8)
C41 0.0622(12) 0.0554(12) 0.0455(11) 0.0063(9) 0.0086(9) 0.0089(10)
C42 0.0519(10) 0.0324(8) 0.0468(9) 0.0017(7) -0.0121(8) -0.0052(7)

loop_
_atom_type_symbol
_atom_type_description
_atom_type_scat_dispersion_real
_atom_type_scat_dispersion_imag
_atom_type_scat_source
C C 0.0181 0.0091 'International Tables Vol C Tables 4.2.6.8 and 6.1.1.4'
H H 0.0000 0.0000 'International Tables Vol C Tables 4.2.6.8 and 6.1.1.4'
O O 0.0492 0.0322 'International Tables Vol C Tables 4.2.6.8 and 6.1.1.4'
Si Si 0.2541 0.3302 'International Tables Vol C Tables 4.2.6.8 and 6.1.1.4'

loop_
_geom_angle_atom_site_label_1
_geom_angle_atom_site_label_2
_geom_angle_atom_site_label_3
_geom_angle
O9 C1 C2 107.54(12)
O9 C1 C10 111.05(12)
C2 C1 C10 112.42(12)
O3 C2 C4 59.94(9)
O3 C2 C1 115.67(12)
C4 C2 C1 125.79(13)
C2 O3 C4 60.58(9)
O3 C4 C2 59.48(9)
O3 C4 C24 115.01(12)
C2 C4 C24 120.19(12)
O3 C4 C5 112.25(12)
C2 C4 C5 118.98(13)
C24 C4 C5 116.86(13)
C4 C5 C6 113.77(13)
C7 C6 C5 112.04(17)
C8 C7 C6 128.0(3)
C15 C10 C11 119.23(15)
C15 C10 C1 122.96(13)
C11 C10 C1 117.79(15)
O16 C11 C12 123.68(15)
O16 C11 C10 115.93(15)
C12 C11 C10 120.39(17)
C13 C12 C11 120.33(16)
C14 C13 C12 120.04(17)
O18 C14 C13 123.73(17)
O18 C14 C15 115.55(16)
C13 C14 C15 120.72(18)
C10 C15 C14 119.21(15)
C10 C15 C20 122.87(14)
C14 C15 C20 117.90(15)
C11 O16 C17 117.56(17)
C14 O18 C19 117.71(19)
C15 C20 C21 114.68(13)
C22 C21 C23 121.70(17)
C22 C21 C20 124.01(15)
C23 C21 C20 114.29(15)
O25 C24 C4 108.66(12)
C24 O25 Si26 126.26(10)
O25 Si26 C27 102.92(7)
O25 Si26 C33 108.17(6)
C27 Si26 C33 108.94(7)
O25 Si26 C39 109.51(7)
C27 Si26 C39 112.13(7)
C33 Si26 C39 114.47(8)
C28 C27 C32 117.13(16)
C28 C27 Si26 121.20(13)
C32 C27 Si26 121.63(13)
C29 C28 C27 121.33(18)
C30 C29 C28 120.2(2)
C29 C30 C31 119.61(18)
C30 C31 C32 120.40(19)
C31 C32 C27 121.28(19)
C34 C33 C38 116.36(14)
C34 C33 Si26 126.93(12)
C38 C33 Si26 116.69(11)
C35 C34 C33 121.66(15)
C36 C35 C34 120.57(16)
C35 C36 C37 119.28(16)
C36 C37 C38 120.18(15)
C37 C38 C33 121.95(15)
C41 C39 C42 109.69(16)
C41 C39 C40 108.97(16)
C42 C39 C40 107.68(14)
C41 C39 Si26 111.81(12)
C42 C39 Si26 111.64(11)
C40 C39 Si26 106.91(13)

loop_
_geom_bond_atom_site_label_1
_geom_bond_atom_site_label_2
_geom_bond_distance
C1 O9 1.4386(17)
C1 C2 1.509(2)
C1 C10 1.523(2)
C2 O3 1.4551(18)
C2 C4 1.471(2)
O3 C4 1.4619(17)
C4 C24 1.505(2)
C4 C5 1.510(2)
C5 C6 1.529(2)
C6 C7 1.496(3)
C7 C8 1.251(4)
C10 C15 1.396(2)
C10 C11 1.407(2)
C11 O16 1.377(2)
C11 C12 1.384(3)
C12 C13 1.381(3)
C13 C14 1.380(3)
C14 O18 1.378(2)
C14 C15 1.407(2)
C15 C20 1.510(2)
O16 C17 1.429(2)
O18 C19 1.422(3)
C20 C21 1.516(2)
C21 C22 1.327(3)
C21 C23 1.482(2)
C24 O25 1.4244(18)
O25 Si26 1.6466(12)
Si26 C27 1.8695(16)
Si26 C33 1.8787(16)
Si26 C39 1.8936(17)
C27 C28 1.396(3)
C27 C32 1.401(2)
C28 C29 1.390(3)
C29 C30 1.377(3)
C30 C31 1.377(3)
C31 C32 1.385(3)
C33 C34 1.393(2)
C33 C38 1.402(2)
C34 C35 1.389(3)
C35 C36 1.375(3)
C36 C37 1.377(2)
C37 C38 1.386(2)
C39 C41 1.535(3)
C39 C42 1.537(2)
C39 C40 1.542(3)
